data_2212890
loop_
_publ_author_name
'Tai, Xi-Shi'
'Yin, Jie '
'Hao, Ming-Yang'

_publ_section_title
;
 Bis{4-bromo-2-[tris(hydroxymethyl)methyliminomethyl]phenolato}zinc(II)
 methanol disolvate
;
_journal_coeditor_code HB2312
_journal_issue 4
_journal_name_full 'Acta Crystallographica Section E'
_journal_page_first m1061
_journal_page_last m1062
_journal_paper_doi 10.1107/S1600536807009865
_journal_volume 63
_journal_year 2007
_chemical_formula_iupac '[Zn (C11 H13 Br1 N1 O4)2], 2C H4 O'
_chemical_formula_moiety 'C22 H26 Br2 N2 O8 Zn, 2(C H4 O)'
_chemical_formula_sum 'C24 H34 Br2 N2 O10 Zn'
_chemical_formula_weight 735.72
_chemical_name_systematic
;
 ?
;
_space_group_IT_number 14
_symmetry_cell_setting monoclinic
_symmetry_space_group_name_Hall '-P 2yn'
_symmetry_space_group_name_H-M 'P 1 21/n 1'
_atom_sites_solution_hydrogens geom
_atom_sites_solution_primary direct
_atom_sites_solution_secondary difmap
_audit_creation_method SHELXL-97
_cell_angle_alpha 90.00
_cell_angle_beta 101.766(5)
_cell_angle_gamma 90.00
_cell_formula_units_Z 4
_cell_length_a 10.660(3)
_cell_length_b 12.588(4)
_cell_length_c 21.816(6)
_cell_measurement_reflns_used 3406
_cell_measurement_temperature 294(2)
_cell_measurement_theta_max 26.16
_cell_measurement_theta_min 2.54
_cell_volume 2865.9(15)
_computing_cell_refinement 'SAINT (Bruker, 2000)'
_computing_data_collection 'SMART (Bruker, 2000)'
_computing_data_reduction SAINT
_computing_molecular_graphics 'SHELXTL (Bruker, 2000)'
_computing_publication_material SHELXTL
_computing_structure_refinement 'SHELXL97 (Sheldrick, 1997)'
_computing_structure_solution 'SHELXS97 (Sheldrick, 1997)'
_diffrn_ambient_temperature 294(2)
_diffrn_measured_fraction_theta_full 0.981
_diffrn_measured_fraction_theta_max 0.981
_diffrn_measurement_device_type 'Bruker SMART CCD'
_diffrn_measurement_method \w
_diffrn_radiation_monochromator graphite
_diffrn_radiation_source 'fine-focus sealed tube'
_diffrn_radiation_type MoK\a
_diffrn_radiation_wavelength 0.71073
_diffrn_reflns_av_R_equivalents 0.0476
_diffrn_reflns_av_sigmaI/netI 0.0620
_diffrn_reflns_limit_h_max 12
_diffrn_reflns_limit_h_min -11
_diffrn_reflns_limit_k_max 14
_diffrn_reflns_limit_k_min -14
_diffrn_reflns_limit_l_max 12
_diffrn_reflns_limit_l_min -25
_diffrn_reflns_number 13051
_diffrn_reflns_theta_full 25.02
_diffrn_reflns_theta_max 25.02
_diffrn_reflns_theta_min 1.88
_exptl_absorpt_coefficient_mu 3.702
_exptl_absorpt_correction_T_max 0.5889
_exptl_absorpt_correction_T_min 0.4964
_exptl_absorpt_correction_type multi-scan
_exptl_absorpt_process_details '(SADABS; Bruker, 2000)'
_exptl_crystal_colour colourless
_exptl_crystal_density_diffrn 1.705
_exptl_crystal_density_method 'not measured'
_exptl_crystal_description block
_exptl_crystal_F_000 1488
_exptl_crystal_size_max 0.22
_exptl_crystal_size_mid 0.20
_exptl_crystal_size_min 0.16
_refine_diff_density_max 0.689
_refine_diff_density_min -0.876
_refine_ls_extinction_coef 0.0022(3)
_refine_ls_extinction_expression Fc^*^=kFc[1+0.001xFc^2^\l^3^/sin(2\q)]^-1/4^
_refine_ls_extinction_method SHELXL97
_refine_ls_goodness_of_fit_ref 1.018
_refine_ls_hydrogen_treatment constr
_refine_ls_matrix_type full
_refine_ls_number_parameters 380
_refine_ls_number_reflns 4954
_refine_ls_number_restraints 21
_refine_ls_restrained_S_all 1.024
_refine_ls_R_factor_all 0.0765
_refine_ls_R_factor_gt 0.0405
_refine_ls_shift/su_max 0.000
_refine_ls_shift/su_mean 0.000
_refine_ls_structure_factor_coef Fsqd
_refine_ls_weighting_details 'calc w=1/[\s^2^(Fo^2^)+(0.0383P)^2^+2.6932P] where P=(Fo^2^+2Fc^2^)/3'
_refine_ls_weighting_scheme calc
_refine_ls_wR_factor_gt 0.0837
_refine_ls_wR_factor_ref 0.0992
_reflns_number_gt 3357
_reflns_number_total 4954
_reflns_threshold_expression I>2\s(I)
_cod_data_source_file hb2312.cif
_cod_data_source_block I
_cod_depositor_comments
;
The following automatic conversions were performed:
'_symmetry_cell_setting' value 'Monoclinic' changed to 'monoclinic'
according to '/home/saulius/struct/CIF-dictionaries/cif_core.dic'
dictionary named 'cif_core.dic' version 2.4.1 from 2010-06-29.

Automatic conversion script
Id: cif_fix_enum 1527 2010-12-29 10:47:43Z saulius 

The following automatic conversions were performed:

'_symmetry_cell_setting' value 'Monoclinic' changed to 'monoclinic'
according to /home/saulius/struct/CIF-dictionaries/cif_core.dic
dictionary named 'cif_core.dic' version 2.4.1 from 2010-06-29.

Automatic conversion script
Id: cif_fix_values 1715 2011-07-08 13:25:40Z adriana 
;
_cod_original_cell_volume 2865.8(14)
_cod_original_sg_symbol_H-M 'P 21/n'
_cod_database_code 2212890
_cod_database_fobs_code 2212890

loop_
_symmetry_equiv_pos_as_xyz
'x, y, z'
'-x+1/2, y+1/2, -z+1/2'
'-x, -y, -z'
'x-1/2, -y-1/2, z-1/2'

loop_
_atom_site_type_symbol
_atom_site_label
_atom_site_fract_x
_atom_site_fract_y
_atom_site_fract_z
_atom_site_U_iso_or_equiv
_atom_site_adp_type
_atom_site_calc_flag
_atom_site_refinement_flags
_atom_site_occupancy
_atom_site_disorder_assembly
_atom_site_disorder_group
Zn Zn1 0.52106(4) 0.05358(4) 0.16421(2) 0.02535(16) Uani d . 1 . .
Br Br1 0.51538(7) 0.42206(6) -0.10300(3) 0.0866(3) Uani d . 1 . .
Br Br2 0.60959(7) 0.12275(5) 0.51135(3) 0.0717(2) Uani d . 1 . .
O O1 0.6199(3) 0.1743(2) 0.13661(13) 0.0328(7) Uani d . 1 . .
O O2 0.4455(3) 0.1270(2) 0.23134(14) 0.0374(8) Uani d . 1 . .
O O3 0.6233(3) -0.0525(2) 0.10683(13) 0.0314(7) Uani d . 1 . .
H H3 0.6671 -0.0154 0.0828 0.038 Uiso d R 1 . .
O O4 0.9729(3) -0.0525(3) 0.18263(15) 0.0435(8) Uani d . 1 . .
H H4 1.0201 -0.0802 0.2128 0.065 Uiso calc R 1 . .
O O5 0.7230(3) -0.2308(3) 0.27119(15) 0.0409(8) Uani d . 1 . .
H H5 0.7532 -0.2635 0.3033 0.061 Uiso calc R 1 . .
O O6 0.3989(3) -0.0892(2) 0.16294(14) 0.0379(8) Uani d . 1 . .
H H6 0.4104 -0.1185 0.2013 0.046 Uiso d R 1 . .
O O7 0.0247(3) -0.0005(3) 0.07274(14) 0.0440(9) Uani d . 1 . .
H H7 0.0143 -0.0099 0.1086 0.066 Uiso calc R 1 . .
O O8 0.2303(3) -0.0289(3) -0.02819(13) 0.0350(7) Uani d . 1 . .
H H8 0.1530 -0.0177 -0.0378 0.053 Uiso calc R 1 . .
N N1 0.6643(3) -0.0126(3) 0.23217(15) 0.0234(8) Uani d . 1 . .
N N2 0.3671(3) 0.0811(3) 0.09071(15) 0.0239(8) Uani d . 1 . .
C C1 0.5926(4) 0.2266(3) 0.08394(19) 0.0270(10) Uani d . 1 . .
C C2 0.6857(4) 0.2942(4) 0.0670(2) 0.0362(11) Uani d . 1 . .
H H2 0.7651 0.3000 0.0940 0.043 Uiso calc R 1 . .
C C3 0.6639(5) 0.3509(4) 0.0130(2) 0.0426(13) Uani d . 1 . .
H H3A 0.7280 0.3938 0.0032 0.051 Uiso calc R 1 . .
C C4 0.5463(5) 0.3446(4) -0.0272(2) 0.0406(12) Uani d . 1 . .
C C5 0.4527(5) 0.2804(3) -0.0134(2) 0.0373(12) Uani d . 1 . .
H H5A 0.3737 0.2771 -0.0409 0.045 Uiso calc R 1 . .
C C6 0.4732(4) 0.2195(3) 0.04149(18) 0.0273(10) Uani d . 1 . .
C C7 0.3691(4) 0.1487(3) 0.04742(19) 0.0269(10) Uani d . 1 . .
H H7A 0.2956 0.1532 0.0162 0.032 Uiso calc R 1 . .
C C8 0.2568(4) 0.0073(3) 0.08492(19) 0.0260(10) Uani d . 1 . .
C C9 0.2608(4) -0.0730(3) 0.0329(2) 0.0318(11) Uani d . 1 . .
H H9A 0.3459 -0.1038 0.0395 0.038 Uiso calc R 1 . .
H H9B 0.2009 -0.1299 0.0358 0.038 Uiso calc R 1 . .
C C10 0.1304(4) 0.0686(4) 0.0738(2) 0.0323(11) Uani d . 1 . .
H H10A 0.1332 0.1207 0.1068 0.039 Uiso calc R 1 . .
H H10B 0.1193 0.1062 0.0343 0.039 Uiso calc R 1 . .
C C11 0.2724(4) -0.0518(4) 0.1472(2) 0.0325(11) Uani d . 1 . .
H H11A 0.2550 -0.0044 0.1795 0.039 Uiso calc R 1 . .
H H11B 0.2128 -0.1109 0.1433 0.039 Uiso calc R 1 . .
C C12 0.4813(4) 0.1176(3) 0.2920(2) 0.0339(11) Uani d . 1 . .
C C13 0.4058(5) 0.1639(4) 0.3310(2) 0.0541(15) Uani d . 1 . .
H H13 0.3283 0.1955 0.3128 0.065 Uiso calc R 1 . .
C C14 0.4432(6) 0.1636(4) 0.3947(2) 0.0588(16) Uani d . 1 . .
H H14 0.3912 0.1947 0.4192 0.071 Uiso calc R 1 . .
C C15 0.5572(6) 0.1177(4) 0.4228(2) 0.0452(13) Uani d . 1 . .
C C16 0.6309(5) 0.0685(3) 0.3874(2) 0.0374(12) Uani d . 1 . .
H H16 0.7068 0.0358 0.4069 0.045 Uiso calc R 1 . .
C C17 0.5947(4) 0.0662(3) 0.32185(19) 0.0307(10) Uani d . 1 . .
C C18 0.6778(4) 0.0066(3) 0.2904(2) 0.0297(10) Uani d . 1 . .
H H18 0.7509 -0.0216 0.3159 0.036 Uiso calc R 1 . .
C C19 0.7624(4) -0.0779(3) 0.21007(18) 0.0250(10) Uani d . 1 . .
C C20 0.8699(4) -0.0016(4) 0.2026(2) 0.0334(11) Uani d . 1 . .
H H20A 0.8350 0.0528 0.1724 0.040 Uiso calc R 1 . .
H H20B 0.9021 0.0332 0.2424 0.040 Uiso calc R 1 . .
C C21 0.8191(4) -0.1673(3) 0.2539(2) 0.0320(11) Uani d . 1 . .
H H21A 0.8730 -0.2113 0.2335 0.038 Uiso calc R 1 . .
H H21B 0.8724 -0.1373 0.2913 0.038 Uiso calc R 1 . .
C C22 0.6986(4) -0.1271(3) 0.1473(2) 0.0324(11) Uani d . 1 . .
H H22A 0.7643 -0.1554 0.1269 0.039 Uiso calc R 1 . .
H H22B 0.6446 -0.1857 0.1548 0.039 Uiso calc R 1 . .
O O9 0.4681(12) 0.8090(7) 0.2725(6) 0.054(3) Uani d PD 0.50 A 1
H H9 0.5438 0.8062 0.2701 0.081 Uiso calc PR 0.50 A 1
C C23 0.4187(12) 0.7043(8) 0.2733(9) 0.068(4) Uani d PDU 0.50 A 1
H H23A 0.4756 0.6626 0.3038 0.101 Uiso calc PR 0.50 A 1
H H23B 0.4114 0.6727 0.2327 0.101 Uiso calc PR 0.50 A 1
H H23C 0.3358 0.7070 0.2840 0.101 Uiso calc PR 0.50 A 1
O O9' 0.4698(13) 0.7615(11) 0.2460(5) 0.073(4) Uani d PD 0.50 B 2
H H9' 0.5513 0.7643 0.2540 0.109 Uiso d PR 0.50 B 2
C C23' 0.4472(15) 0.7556(17) 0.3074(5) 0.087(5) Uani d PDU 0.50 B 2
H H23D 0.4963 0.6984 0.3295 0.130 Uiso calc PR 0.50 B 2
H H23E 0.3577 0.7432 0.3057 0.130 Uiso calc PR 0.50 B 2
H H23F 0.4721 0.8213 0.3288 0.130 Uiso calc PR 0.50 B 2
O O10 0.1303(4) 0.8379(3) 0.27540(16) 0.0559(10) Uani d D 1 . .
H H10 0.1046 0.7774 0.2791 0.084 Uiso calc R 1 . .
C C24 0.1865(7) 0.8772(5) 0.3336(3) 0.101(3) Uani d DU 1 . .
H H24A 0.2160 0.9484 0.3293 0.151 Uiso calc R 1 . .
H H24B 0.2578 0.8331 0.3519 0.151 Uiso calc R 1 . .
H H24C 0.1248 0.8775 0.3601 0.151 Uiso calc R 1 . .

loop_
_atom_site_aniso_label
_atom_site_aniso_U_11
_atom_site_aniso_U_22
_atom_site_aniso_U_33
_atom_site_aniso_U_12
_atom_site_aniso_U_13
_atom_site_aniso_U_23
Zn1 0.0212(3) 0.0275(3) 0.0258(3) -0.0008(2) 0.0014(2) 0.0042(2)
Br1 0.0930(5) 0.0989(6) 0.0644(4) -0.0313(4) 0.0078(4) 0.0485(4)
Br2 0.1147(6) 0.0710(4) 0.0301(3) -0.0070(4) 0.0160(3) -0.0116(3)
O1 0.0321(18) 0.0323(17) 0.0312(17) -0.0097(14) 0.0001(14) 0.0019(14)
O2 0.0369(19) 0.0443(19) 0.0315(17) 0.0124(15) 0.0084(15) 0.0043(15)
O3 0.0302(17) 0.0364(17) 0.0279(16) 0.0000(15) 0.0063(13) 0.0039(14)
O4 0.0291(19) 0.060(2) 0.0449(19) 0.0109(17) 0.0163(16) 0.0171(18)
O5 0.0318(19) 0.045(2) 0.044(2) 0.0018(16) 0.0031(15) 0.0217(16)
O6 0.0280(18) 0.0426(19) 0.0407(18) -0.0019(15) 0.0013(15) 0.0216(15)
O7 0.0206(18) 0.076(2) 0.0351(18) -0.0106(17) 0.0058(15) 0.0099(18)
O8 0.0247(17) 0.051(2) 0.0293(17) -0.0010(16) 0.0049(13) 0.0012(15)
N1 0.0187(19) 0.0242(18) 0.027(2) 0.0015(15) 0.0033(15) 0.0012(16)
N2 0.0185(19) 0.029(2) 0.0240(18) -0.0007(15) 0.0031(15) 0.0029(16)
C1 0.035(3) 0.019(2) 0.028(2) -0.0042(19) 0.009(2) -0.0057(19)
C2 0.033(3) 0.035(3) 0.039(3) -0.013(2) 0.003(2) -0.002(2)
C3 0.051(3) 0.035(3) 0.046(3) -0.021(2) 0.017(3) 0.001(2)
C4 0.051(3) 0.039(3) 0.033(3) -0.015(2) 0.010(2) 0.007(2)
C5 0.042(3) 0.037(3) 0.031(3) -0.009(2) 0.003(2) 0.004(2)
C6 0.033(3) 0.026(2) 0.025(2) -0.003(2) 0.008(2) -0.0018(19)
C7 0.023(2) 0.031(2) 0.024(2) -0.0028(19) 0.0008(18) 0.002(2)
C8 0.017(2) 0.033(2) 0.028(2) -0.0060(19) 0.0039(18) 0.003(2)
C9 0.027(3) 0.029(2) 0.040(3) -0.005(2) 0.007(2) 0.003(2)
C10 0.021(2) 0.043(3) 0.033(2) 0.001(2) 0.0062(19) 0.003(2)
C11 0.021(2) 0.041(3) 0.035(3) -0.007(2) 0.0051(19) 0.010(2)
C12 0.039(3) 0.028(2) 0.036(3) 0.001(2) 0.012(2) 0.003(2)
C13 0.066(4) 0.058(3) 0.044(3) 0.028(3) 0.023(3) 0.009(3)
C14 0.083(4) 0.060(4) 0.043(3) 0.021(3) 0.036(3) 0.005(3)
C15 0.074(4) 0.040(3) 0.023(2) -0.005(3) 0.012(3) 0.001(2)
C16 0.050(3) 0.033(3) 0.027(2) 0.003(2) 0.004(2) -0.001(2)
C17 0.037(3) 0.028(2) 0.028(2) -0.003(2) 0.006(2) 0.001(2)
C18 0.027(3) 0.031(2) 0.028(2) 0.001(2) -0.0033(19) 0.003(2)
C19 0.019(2) 0.030(2) 0.026(2) 0.0025(18) 0.0050(18) 0.0036(19)
C20 0.026(3) 0.042(3) 0.032(3) -0.001(2) 0.007(2) 0.004(2)
C21 0.023(3) 0.038(3) 0.036(3) 0.006(2) 0.006(2) 0.009(2)
C22 0.035(3) 0.027(2) 0.036(3) 0.003(2) 0.008(2) 0.002(2)
O9 0.041(5) 0.067(7) 0.057(7) 0.013(5) 0.018(6) 0.029(5)
C23 0.050(7) 0.064(7) 0.092(8) 0.015(6) 0.021(7) 0.012(7)
O9' 0.038(6) 0.107(10) 0.073(9) 0.011(7) 0.008(6) 0.053(7)
C23' 0.066(8) 0.112(9) 0.086(8) 0.008(7) 0.024(7) 0.021(8)
O10 0.047(2) 0.054(2) 0.060(2) -0.0024(19) -0.0043(19) 0.004(2)
C24 0.118(6) 0.080(4) 0.094(5) 0.025(4) -0.005(4) -0.042(4)

loop_
_atom_type_symbol
_atom_type_description
_atom_type_scat_dispersion_real
_atom_type_scat_dispersion_imag
_atom_type_scat_source
C C 0.0033 0.0016 'International Tables Vol C Tables 4.2.6.8 and 6.1.1.4'
H H 0.0000 0.0000 'International Tables Vol C Tables 4.2.6.8 and 6.1.1.4'
N N 0.0061 0.0033 'International Tables Vol C Tables 4.2.6.8 and 6.1.1.4'
O O 0.0106 0.0060 'International Tables Vol C Tables 4.2.6.8 and 6.1.1.4'
Br Br -0.2901 2.4595 'International Tables Vol C Tables 4.2.6.8 and 6.1.1.4'
Zn Zn 0.2839 1.4301 'International Tables Vol C Tables 4.2.6.8 and 6.1.1.4'

loop_
_geom_angle_atom_site_label_1
_geom_angle_atom_site_label_2
_geom_angle_atom_site_label_3
_geom_angle
O1 Zn1 O2 100.45(12)
O1 Zn1 N1 99.42(12)
O2 Zn1 N1 90.56(12)
O1 Zn1 N2 91.30(12)
O2 Zn1 N2 96.53(12)
N1 Zn1 N2 165.89(13)
O1 Zn1 O6 162.14(11)
O2 Zn1 O6 93.40(12)
N1 Zn1 O6 91.60(12)
N2 Zn1 O6 75.85(12)
O1 Zn1 O3 86.50(11)
O2 Zn1 O3 167.43(11)
N1 Zn1 O3 77.90(12)
N2 Zn1 O3 93.74(11)
O6 Zn1 O3 82.10(11)
C1 O1 Zn1 127.5(3)
C12 O2 Zn1 127.7(3)
C22 O3 Zn1 108.8(2)
C22 O3 H3 114.3
Zn1 O3 H3 112.5
C20 O4 H4 109.5
C21 O5 H5 109.5
C11 O6 Zn1 105.3(2)
C11 O6 H6 107.9
Zn1 O6 H6 110.6
C10 O7 H7 109.5
C9 O8 H8 109.5
C18 N1 C19 119.0(3)
C18 N1 Zn1 123.7(3)
C19 N1 Zn1 117.0(2)
C7 N2 C8 119.2(3)
C7 N2 Zn1 123.6(3)
C8 N2 Zn1 116.7(2)
O1 C1 C2 119.5(4)
O1 C1 C6 123.6(4)
C2 C1 C6 117.0(4)
C3 C2 C1 122.6(4)
C3 C2 H2 118.7
C1 C2 H2 118.7
C2 C3 C4 119.7(4)
C2 C3 H3A 120.1
C4 C3 H3A 120.1
C5 C4 C3 120.2(4)
C5 C4 Br1 119.6(4)
C3 C4 Br1 120.1(3)
C4 C5 C6 121.3(4)
C4 C5 H5A 119.3
C6 C5 H5A 119.3
C5 C6 C1 119.1(4)
C5 C6 C7 115.1(4)
C1 C6 C7 125.7(4)
N2 C7 C6 127.3(4)
N2 C7 H7A 116.4
C6 C7 H7A 116.4
N2 C8 C9 109.7(3)
N2 C8 C11 106.8(3)
C9 C8 C11 108.9(4)
N2 C8 C10 110.8(3)
C9 C8 C10 111.9(3)
C11 C8 C10 108.6(3)
O8 C9 C8 113.8(3)
O8 C9 H9A 108.8
C8 C9 H9A 108.8
O8 C9 H9B 108.8
C8 C9 H9B 108.8
H9A C9 H9B 107.7
O7 C10 C8 111.4(4)
O7 C10 H10A 109.4
C8 C10 H10A 109.4
O7 C10 H10B 109.4
C8 C10 H10B 109.4
H10A C10 H10B 108.0
O6 C11 C8 107.8(3)
O6 C11 H11A 110.1
C8 C11 H11A 110.1
O6 C11 H11B 110.1
C8 C11 H11B 110.1
H11A C11 H11B 108.5
O2 C12 C17 123.8(4)
O2 C12 C13 119.3(4)
C17 C12 C13 116.8(4)
C14 C13 C12 122.0(5)
C14 C13 H13 119.0
C12 C13 H13 119.0
C13 C14 C15 120.3(5)
C13 C14 H14 119.9
C15 C14 H14 119.9
C16 C15 C14 120.0(4)
C16 C15 Br2 120.7(4)
C14 C15 Br2 119.4(4)
C15 C16 C17 121.3(4)
C15 C16 H16 119.4
C17 C16 H16 119.4
C16 C17 C12 119.6(4)
C16 C17 C18 115.4(4)
C12 C17 C18 125.0(4)
N1 C18 C17 128.3(4)
N1 C18 H18 115.8
C17 C18 H18 115.8
N1 C19 C21 114.9(3)
N1 C19 C20 106.3(3)
C21 C19 C20 108.8(3)
N1 C19 C22 107.5(3)
C21 C19 C22 108.1(3)
C20 C19 C22 111.4(3)
O4 C20 C19 113.2(4)
O4 C20 H20A 108.9
C19 C20 H20A 108.9
O4 C20 H20B 108.9
C19 C20 H20B 108.9
H20A C20 H20B 107.8
O5 C21 C19 111.8(3)
O5 C21 H21A 109.3
C19 C21 H21A 109.3
O5 C21 H21B 109.3
C19 C21 H21B 109.3
H21A C21 H21B 107.9
O3 C22 C19 112.3(3)
O3 C22 H22A 109.1
C19 C22 H22A 109.1
O3 C22 H22B 109.1
C19 C22 H22B 109.1
H22A C22 H22B 107.9
C23 O9 H9' 82.4
H9 O9 H9' 31.3
C23' O9' H9' 99.8
O9' C23' H23D 109.5
O9' C23' H23E 109.5
H23D C23' H23E 109.5
O9' C23' H23F 109.5
H23D C23' H23F 109.5
H23E C23' H23F 109.5
C24 O10 H10 109.5
O10 C24 H24A 109.5
O10 C24 H24B 109.5
H24A C24 H24B 109.5
O10 C24 H24C 109.5
H24A C24 H24C 109.5
H24B C24 H24C 109.5

loop_
_geom_bond_atom_site_label_1
_geom_bond_atom_site_label_2
_geom_bond_distance
Zn1 O1 2.010(3)
Zn1 O2 2.032(3)
Zn1 N1 2.074(3)
Zn1 N2 2.076(3)
Zn1 O6 2.216(3)
Zn1 O3 2.257(3)
Br1 C4 1.889(4)
Br2 C15 1.899(5)
O1 C1 1.305(5)
O2 C12 1.306(5)
O3 C22 1.420(5)
O3 H3 0.8999
O4 C20 1.415(5)
O4 H4 0.8200
O5 C21 1.410(5)
O5 H5 0.8200
O6 C11 1.403(5)
O6 H6 0.9002
O7 C10 1.419(5)
O7 H7 0.8200
O8 C9 1.420(5)
O8 H8 0.8200
N1 C18 1.272(5)
N1 C19 1.486(5)
N2 C7 1.275(5)
N2 C8 1.483(5)
C1 C2 1.412(6)
C1 C6 1.416(6)
C2 C3 1.356(6)
C2 H2 0.9300
C3 C4 1.379(7)
C3 H3A 0.9300
C4 C5 1.365(6)
C5 C6 1.401(6)
C5 H5A 0.9300
C6 C7 1.448(6)
C7 H7A 0.9300
C8 C9 1.525(6)
C8 C11 1.528(6)
C8 C10 1.529(6)
C9 H9A 0.9700
C9 H9B 0.9700
C10 H10A 0.9700
C10 H10B 0.9700
C11 H11A 0.9700
C11 H11B 0.9700
C12 C17 1.408(6)
C12 C13 1.412(6)
C13 C14 1.365(7)
C13 H13 0.9300
C14 C15 1.373(7)
C14 H14 0.9300
C15 C16 1.358(6)
C16 C17 1.403(6)
C16 H16 0.9300
C17 C18 1.437(6)
C18 H18 0.9300
C19 C21 1.520(6)
C19 C20 1.528(6)
C19 C22 1.531(6)
C20 H20A 0.9700
C20 H20B 0.9700
C21 H21A 0.9700
C21 H21B 0.9700
C22 H22A 0.9700
C22 H22B 0.9700
O9 C23 1.421(9)
O9 H9 0.8200
O9 H9' 1.1878
C23 H23A 0.9600
C23 H23B 0.9600
C23 H23C 0.9600
O9' C23' 1.412(9)
O9' H9' 0.8505
C23' H23D 0.9600
C23' H23E 0.9600
C23' H23F 0.9600
O10 C24 1.381(6)
O10 H10 0.8200
C24 H24A 0.9600
C24 H24B 0.9600
C24 H24C 0.9600

loop_
_geom_hbond_atom_site_label_D
_geom_hbond_atom_site_label_H
_geom_hbond_atom_site_label_A
_geom_hbond_site_symmetry_A
_geom_hbond_distance_DH
_geom_hbond_distance_HA
_geom_hbond_distance_DA
_geom_hbond_angle_DHA
O4 H4 O10 1_645 0.82 1.91 2.726(5) 171.8
O5 H5 O1 2_645 0.82 1.85 2.627(4) 156.7
O7 H7 O4 1_455 0.82 1.84 2.650(4) 169.2
O8 H8 O7 3 0.82 1.91 2.719(4) 171.2
O9 H9 O5 1_565 0.82 1.96 2.768(13) 167.9
O9' H9' O5 1_565 0.85 1.79 2.643(14) 179.6
O10 H10 O2 2 0.82 1.97 2.771(5) 166.3

loop_
_geom_torsion_atom_site_label_1
_geom_torsion_atom_site_label_2
_geom_torsion_atom_site_label_3
_geom_torsion_atom_site_label_4
_geom_torsion
O2 Zn1 O1 C1 -108.3(3)
N1 Zn1 O1 C1 159.4(3)
N2 Zn1 O1 C1 -11.4(3)
O6 Zn1 O1 C1 32.0(6)
O3 Zn1 O1 C1 82.3(3)
O1 Zn1 O2 C12 -104.7(4)
N1 Zn1 O2 C12 -5.0(4)
N2 Zn1 O2 C12 162.7(4)
O6 Zn1 O2 C12 86.6(4)
O3 Zn1 O2 C12 18.1(8)
O1 Zn1 O3 C22 117.9(3)
O2 Zn1 O3 C22 -6.3(7)
N1 Zn1 O3 C22 17.5(2)
N2 Zn1 O3 C22 -151.1(3)
O6 Zn1 O3 C22 -75.9(3)
O1 Zn1 O6 C11 -81.8(5)
O2 Zn1 O6 C11 59.1(3)
N1 Zn1 O6 C11 149.8(3)
N2 Zn1 O6 C11 -36.7(2)
O3 Zn1 O6 C11 -132.7(3)
O1 Zn1 N1 C18 97.3(3)
O2 Zn1 N1 C18 -3.3(3)
N2 Zn1 N1 C18 -123.7(5)
O6 Zn1 N1 C18 -96.8(3)
O3 Zn1 N1 C18 -178.3(3)
O1 Zn1 N1 C19 -76.8(3)
O2 Zn1 N1 C19 -177.5(3)
N2 Zn1 N1 C19 62.2(6)
O6 Zn1 N1 C19 89.1(3)
O3 Zn1 N1 C19 7.5(2)
O1 Zn1 N2 C7 5.9(3)
O2 Zn1 N2 C7 106.6(3)
N1 Zn1 N2 C7 -133.7(5)
O6 Zn1 N2 C7 -161.5(3)
O3 Zn1 N2 C7 -80.7(3)
O1 Zn1 N2 C8 177.7(3)
O2 Zn1 N2 C8 -81.7(3)
N1 Zn1 N2 C8 38.1(6)
O6 Zn1 N2 C8 10.2(3)
O3 Zn1 N2 C8 91.1(3)
Zn1 O1 C1 C2 -167.2(3)
Zn1 O1 C1 C6 12.4(6)
O1 C1 C2 C3 180.0(4)
C6 C1 C2 C3 0.3(6)
C1 C2 C3 C4 0.9(7)
C2 C3 C4 C5 -1.0(7)
C2 C3 C4 Br1 -179.3(4)
C3 C4 C5 C6 -0.1(7)
Br1 C4 C5 C6 178.2(3)
C4 C5 C6 C1 1.4(7)
C4 C5 C6 C7 -175.2(4)
O1 C1 C6 C5 178.9(4)
C2 C1 C6 C5 -1.5(6)
O1 C1 C6 C7 -4.9(6)
C2 C1 C6 C7 174.7(4)
C8 N2 C7 C6 -173.2(4)
Zn1 N2 C7 C6 -1.7(6)
C5 C6 C7 N2 175.6(4)
C1 C6 C7 N2 -0.7(7)
C7 N2 C8 C9 70.1(5)
Zn1 N2 C8 C9 -102.0(3)
C7 N2 C8 C11 -172.0(4)
Zn1 N2 C8 C11 15.8(4)
C7 N2 C8 C10 -54.0(5)
Zn1 N2 C8 C10 133.9(3)
N2 C8 C9 O8 -71.4(4)
C11 C8 C9 O8 172.1(3)
C10 C8 C9 O8 52.0(5)
N2 C8 C10 O7 -175.7(3)
C9 C8 C10 O7 61.5(4)
C11 C8 C10 O7 -58.7(5)
Zn1 O6 C11 C8 56.4(4)
N2 C8 C11 O6 -48.4(4)
C9 C8 C11 O6 69.9(4)
C10 C8 C11 O6 -168.0(3)
Zn1 O2 C12 C17 10.7(6)
Zn1 O2 C12 C13 -171.4(3)
O2 C12 C13 C14 -175.0(5)
C17 C12 C13 C14 3.1(8)
C12 C13 C14 C15 0.1(9)
C13 C14 C15 C16 -2.6(8)
C13 C14 C15 Br2 177.8(4)
C14 C15 C16 C17 1.9(7)
Br2 C15 C16 C17 -178.6(3)
C15 C16 C17 C12 1.4(7)
C15 C16 C17 C18 -176.7(4)
O2 C12 C17 C16 174.3(4)
C13 C12 C17 C16 -3.7(6)
O2 C12 C17 C18 -7.8(7)
C13 C12 C17 C18 174.2(4)
C19 N1 C18 C17 -179.2(4)
Zn1 N1 C18 C17 6.7(6)
C16 C17 C18 N1 176.3(4)
C12 C17 C18 N1 -1.7(7)
C18 N1 C19 C21 36.1(5)
Zn1 N1 C19 C21 -149.5(3)
C18 N1 C19 C20 -84.3(4)
Zn1 N1 C19 C20 90.2(3)
C18 N1 C19 C22 156.4(4)
Zn1 N1 C19 C22 -29.2(4)
N1 C19 C20 O4 179.0(3)
C21 C19 C20 O4 54.8(5)
C22 C19 C20 O4 -64.3(4)
N1 C19 C21 O5 51.2(5)
C20 C19 C21 O5 170.2(3)
C22 C19 C21 O5 -68.7(4)
Zn1 O3 C22 C19 -38.9(4)
N1 C19 C22 O3 45.0(4)
C21 C19 C22 O3 169.5(3)
C20 C19 C22 O3 -71.1(4)
